data_2001948
loop_
_publ_author_name
'Barrio, C.'
'Garc\'ia-Granda, S.'
'G\'omez-Beltr\'an, F.'

_publ_section_title
;
 Structures of 1,2,3,4-benzenetetracarboxylic acid and
 1,2,3,5-benzenetetracarboxylic acid dihydrate
;
_journal_issue 2
_journal_name_full 'Acta Crystallographica Section C'
_journal_page_first 253
_journal_page_last 257
_journal_paper_doi 10.1107/S0108270192006097
_journal_volume 49
_journal_year 1993
_chemical_formula_moiety 'C10 H6 O8'
_chemical_formula_sum 'C10 H6 O8'
_chemical_formula_weight 254.2
_space_group_crystal_system triclinic
_space_group_IT_number 2
_space_group_name_Hall '-P 1'
_space_group_name_H-M_alt 'P -1'
_cell_angle_alpha 106.8060(10)
_cell_angle_beta 100.1920(10)
_cell_angle_gamma 69.5570(10)
_cell_formula_units_Z 2
_cell_length_a 9.56160(10)
_cell_length_b 8.46960(10)
_cell_length_c 7.05680(10)
_cell_volume 510.776(12)
_diffrn_radiation_type 'Mo K\a'
_diffrn_radiation_wavelength 0.71073
_exptl_absorpt_coefficient_mu 0.139
_exptl_crystal_density_diffrn 1.65
_exptl_crystal_F_000 260
_cod_data_source_file hu1002.cif
_cod_data_source_block hu1002_structure_1_of_2
_cod_depositor_comments
;
 Updating space group information and adding the symmetry operation list.

 Antanas Vaitkus,
 2018-06-14
;
_cod_original_cell_volume 510.770(10)
_cod_database_code 2001948

loop_
_space_group_symop_id
_space_group_symop_operation_xyz
1 x,y,z
2 -x,-y,-z

loop_
_atom_site_label
_atom_site_fract_x
_atom_site_fract_y
_atom_site_fract_z
_atom_site_U_iso_or_equiv
C(1) .4135(2) .6967(2) .4168(2) .0227(5)
C(2) .3353(2) .7883(2) .5865(2) .0218(5)
C(3) .1902(2) .7861(2) .5883(2) .0214(5)
C(4) .1229(2) .6957(2) .4198(2) .0233(6)
C(5) .2010(2) .6062(2) .2527(2) .271(6)
C(6) .3459(2) .6064(2) .2511(3) .0275(6)
C(11) .5714(2) .6895(2) .4147(3) .0254(6)
C(21) .4044(2) .8853(2) .7716(2) .0243(6)
C(31) .1114(2) .8808(2) .7755(2) .0243(6)
C(41) -.0351(2) .6978(2) .4124(3) .0264(6)
O(11) .6366(2) .6005(2) .2581(2) .0381(5)
O(12) .6314(2) .7697(2) .5651(2) .0471(6)
O(21) .3957(2) 1.0395(2) .7772(2) .0416(6)
O(22) .4582(2) .8121(2) .9090(2) .0392(6)
O(31) .1023(2) .7801(2) .8761(2) .0374(5)
O(32) .0685(2) 1.0389(2) .8257(2) .0405(6)
O(41) -.1146(2) .8120(2) .5461(2) .0445(6)
O(42) -.0817(2) .5930(2) .2753(2) .0470(6)
H(5) .151(2) .547(3) .138(3) ?
H(6) .398(2) .548(3) .140(3) ?
H(11) .759(4) .600(5) .271(6) ?
H(21) .455(5) 1.090(5) .912(6) ?
H(31) .044(4) .852(4) .995(5) ?
H(41) -.230(4) .791(5) .544(6) ?

loop_
_geom_angle_atom_site_label_1
_geom_angle_atom_site_label_2
_geom_angle_atom_site_label_3
_geom_angle
C(1) C(2) C(3) 119.60(10)
C(1) C(6) C(5) 120.20(10)
C(2) C(1) C(6) 120.00(10)
C(2) C(3) C(4) 119.80(10)
C(3) C(4) C(5) 120.20(10)
C(4) C(5) C(6) 120.20(10)
C(1) C(2) C(21) 122.20(10)
C(2) C(1) C(11) 120.60(10)
C(2) C(3) C(31) 118.10(10)
C(3) C(2) C(21) 118.20(10)
C(3) C(4) C(41) 121.40(10)
C(4) C(3) C(31) 122.10(10)
C(5) C(4) C(41) 118.50(10)
C(1) C(6) H(6) 120(2)
C(4) C(5) H(5) 118.0(10)
C(5) C(6) H(6) 120(2)
C(6) C(5) H(5) 122.0(10)
C(6) C(1) C(11) 119.30(10)
C(1) C(11) O(11) 117.20(10)
C(1) C(11) O(12) 118.70(10)
C(2) C(21) O(21) 116.7(2)
C(2) C(21) O(22) 117.8(2)
C(3) C(31) O(31) 114.10(10)
C(3) C(31) O(32) 120.6(2)
C(4) C(41) O(41) 116.70(10)
C(4) C(41) O(42) 119.00(10)
O(11) C(11) O(12) 124.00(10)
O(21) C(21) O(22) 125.3(2)
O(31) C(31) O(32) 125.20(10)
O(41) C(41) O(42) 124.2(2)
C(11) O(11) H(1) 113(2)
C(21) O(21) H(21) 109(2)
C(31) O(31) H(31) 110(2)
C(41) O(41) H(41) 112(2)

loop_
_geom_bond_atom_site_label_1
_geom_bond_atom_site_label_2
_geom_bond_distance
C(5) H(5) 0.96(2)
C(6) H(6) 0.92(2)
C(1) C(2) 1.403(2)
C(1) C(6) 1.389(2)
C(2) C(3) 1.397(2)
C(3) C(4) 1.400(2)
C(4) C(5) 1.386(2)
C(5) C(6) 1.388(2)
O(11) H(11) 1.16(4)
O(21) H(21) 1.07(4)
C(1) C(11) 1.492(2)
C(2) C(21) 1.507(2)
C(3) C(31) 1.507(2)
C(4) C(41) 1.497(2)
C(11) O(11) 1.270(2)
C(11) O(12) 1.247(2)
O(31) H(31) 1.01(3)
O(41) H(41) 1.18(4)
C(21) O(21) 1.268(2)
C(21) O(22) 1.240(2)
C(31) O(31) 1.289(2)
C(31) O(32) 1.217(2)
C(41) O(41) 1.272(2)
C(41) O(42) 1.244(2)
